data_4502116
loop_
_publ_author_name
'Cozzolino, Anthony F.'
'Yang, Qin'
'Vargas-Baca, Ignacio'

_publ_section_title
;
 Engineering Second-Order Nonlinear Optical Activity by Means of a
 Noncentrosymmetric Distortion of the [Te&#x2212;N]2Supramolecular Synthon
;
_journal_issue 11
_journal_name_full 'Crystal Growth &amp; Design'
_journal_page_first 4959
_journal_paper_doi 10.1021/cg101060s
_journal_volume 10
_journal_year 2010
_chemical_formula_moiety 'C4 N4 Te'
_chemical_formula_sum 'C4 N4 Te'
_chemical_formula_weight 231.68
_chemical_name_common 3,4-dicyano-1,2,5-telluradiazole
_chemical_name_systematic 3,4-dicyano-1,2,5-telluradiazole
_chemical_properties_physical 'air-sensitive, moisture-sensitive'
_space_group_IT_number 19
_symmetry_cell_setting orthorhombic
_symmetry_Int_Tables_number 19
_symmetry_space_group_name_Hall 'P 2ac 2ab'
_symmetry_space_group_name_H-M 'P 21 21 21'
_atom_sites_solution_primary direct
_atom_sites_solution_secondary difmap
_audit_creation_method SHELXL-97
_cell_angle_alpha 90.00
_cell_angle_beta 90.00
_cell_angle_gamma 90.00
_cell_formula_units_Z 4
_cell_length_a 5.983(2)
_cell_length_b 7.781(3)
_cell_length_c 12.932(5)
_cell_measurement_reflns_used 1251
_cell_measurement_temperature 173(2)
_cell_measurement_theta_max 23.647
_cell_measurement_theta_min 3.150
_cell_volume 602.0(4)
_computing_cell_refinement 'Bruker APEX2'
_computing_data_collection 'Bruker APEX2'
_computing_data_reduction 'Bruker APEX2'
_computing_molecular_graphics 'WINGX (Farrugia, 1999)'
_computing_publication_material 'WINGX (Farrugia, 1999)'
_computing_structure_refinement 'SHELXL-97 (Sheldrick, 1997)'
_computing_structure_solution 'SHELXL-97 (Sheldrick, 1997)'
_diffrn_ambient_pressure 101.3
_diffrn_ambient_temperature 173(2)
_diffrn_measured_fraction_theta_full 1.000
_diffrn_measured_fraction_theta_max 1.000
_diffrn_measurement_device_type 'CCD area detector'
_diffrn_measurement_method 'phi and omega scans'
_diffrn_radiation_monochromator graphite
_diffrn_radiation_probe x-ray
_diffrn_radiation_type MoK\a
_diffrn_radiation_wavelength 0.71073
_diffrn_reflns_av_R_equivalents 0.0748
_diffrn_reflns_av_sigmaI/netI 0.0715
_diffrn_reflns_limit_h_max 8
_diffrn_reflns_limit_h_min -8
_diffrn_reflns_limit_k_max 8
_diffrn_reflns_limit_k_min -11
_diffrn_reflns_limit_l_max 18
_diffrn_reflns_limit_l_min -19
_diffrn_reflns_number 9691
_diffrn_reflns_theta_full 32.03
_diffrn_reflns_theta_max 32.03
_diffrn_reflns_theta_min 3.06
_diffrn_source_type 'fine-focus sealed tube'
_exptl_absorpt_coefficient_mu 4.840
_exptl_absorpt_correction_T_max 0.865
_exptl_absorpt_correction_T_min 0.635
_exptl_absorpt_correction_type multi-scan
_exptl_absorpt_process_details '(Blessing, 1995) & SADABS (Sheldrick 1996)'
_exptl_crystal_colour yellow
_exptl_crystal_density_diffrn 2.556
_exptl_crystal_density_method 'not measured'
_exptl_crystal_description needle
_exptl_crystal_F_000 416
_exptl_crystal_recrystallization_method sublimation
_exptl_crystal_size_max 0.12
_exptl_crystal_size_mid 0.08
_exptl_crystal_size_min 0.03
_refine_diff_density_max 2.302
_refine_diff_density_min -1.097
_refine_diff_density_rms 0.211
_refine_ls_abs_structure_details 'Flack H D (1983), Acta Cryst. A39, 876-881'
_refine_ls_abs_structure_Flack 0.24(8)
_refine_ls_extinction_method none
_refine_ls_goodness_of_fit_ref 0.987
_refine_ls_matrix_type full
_refine_ls_number_parameters 83
_refine_ls_number_reflns 2087
_refine_ls_number_restraints 0
_refine_ls_restrained_S_all 0.987
_refine_ls_R_factor_all 0.0696
_refine_ls_R_factor_gt 0.0451
_refine_ls_shift/su_max 0.001
_refine_ls_shift/su_mean 0.000
_refine_ls_structure_factor_coef Fsqd
_refine_ls_weighting_details 'calc w=1/[\s^2^(Fo^2^)+(0.0426P)^2^+0.0000P] where P=(Fo^2^+2Fc^2^)/3'
_refine_ls_weighting_scheme calc
_refine_ls_wR_factor_gt 0.0835
_refine_ls_wR_factor_ref 0.0909
_reflns_number_gt 1605
_reflns_number_total 2087
_reflns_threshold_expression >2sigma(I)
_cod_data_source_file cg101060s_si_001.cif
_cod_data_source_block Cmpd_1b
_cod_database_code 4502116

loop_
_symmetry_equiv_pos_as_xyz
'x, y, z'
'-x+1/2, -y, z+1/2'
'-x, y+1/2, -z+1/2'
'x+1/2, -y+1/2, -z'

loop_
_atom_site_label
_atom_site_type_symbol
_atom_site_fract_x
_atom_site_fract_y
_atom_site_fract_z
_atom_site_U_iso_or_equiv
_atom_site_adp_type
_atom_site_occupancy
_atom_site_symmetry_multiplicity
_atom_site_calc_flag
Te1 Te 0.96380(8) 0.41486(5) 0.23256(3) 0.02482(12) Uani 1 1 d
N1 N 1.1709(9) 0.5806(8) 0.3056(4) 0.0263(11) Uani 1 1 d
C3 C 1.4964(12) 0.5893(9) 0.4146(5) 0.0294(15) Uani 1 1 d
N2 N 1.1693(10) 0.2370(7) 0.2978(4) 0.0248(12) Uani 1 1 d
C2 C 1.3277(13) 0.3137(8) 0.3497(6) 0.0232(15) Uani 1 1 d
C1 C 1.3274(13) 0.4989(8) 0.3551(5) 0.0221(15) Uani 1 1 d
C4 C 1.4936(15) 0.2099(8) 0.4025(5) 0.0313(19) Uani 1 1 d
N3 N 1.6351(14) 0.6550(9) 0.4616(6) 0.0427(18) Uani 1 1 d
N4 N 1.6301(15) 0.1285(9) 0.4416(6) 0.0409(18) Uani 1 1 d

loop_
_atom_site_aniso_label
_atom_site_aniso_U_11
_atom_site_aniso_U_22
_atom_site_aniso_U_33
_atom_site_aniso_U_23
_atom_site_aniso_U_13
_atom_site_aniso_U_12
Te1 0.0338(2) 0.01937(16) 0.02132(17) 0.00013(16) -0.00274(17) -0.00021(18)
N1 0.036(3) 0.022(2) 0.021(2) 0.003(3) -0.001(2) 0.000(3)
C3 0.034(5) 0.027(3) 0.027(3) 0.003(3) 0.002(3) 0.000(4)
N2 0.029(3) 0.022(2) 0.023(3) 0.002(2) -0.003(2) 0.002(3)
C2 0.030(4) 0.021(3) 0.019(3) 0.000(2) -0.002(3) -0.002(3)
C1 0.031(5) 0.020(3) 0.015(3) -0.003(2) 0.001(3) 0.000(3)
C4 0.043(6) 0.027(3) 0.024(3) 0.002(2) -0.001(3) 0.003(3)
N3 0.038(5) 0.050(4) 0.040(4) -0.008(3) -0.004(4) -0.007(3)
N4 0.054(5) 0.038(4) 0.031(4) -0.003(3) -0.003(3) 0.006(3)

loop_
_atom_type_symbol
_atom_type_description
_atom_type_scat_dispersion_real
_atom_type_scat_dispersion_imag
_atom_type_scat_source
C C 0.0033 0.0016 'International Tables Vol C Tables 4.2.6.8 and 6.1.1.4'
N N 0.0061 0.0033 'International Tables Vol C Tables 4.2.6.8 and 6.1.1.4'
Te Te -0.5308 1.6751 'International Tables Vol C Tables 4.2.6.8 and 6.1.1.4'

loop_
_geom_angle_atom_site_label_1
_geom_angle_atom_site_label_2
_geom_angle_atom_site_label_3
_geom_angle
N1 Te1 N2 82.5(2)
C1 N1 Te1 111.1(5)
N3 C3 C1 177.3(8)
C2 N2 Te1 109.9(4)
N2 C2 C1 118.7(7)
N2 C2 C4 118.9(6)
C1 C2 C4 122.3(7)
N1 C1 C2 117.7(7)
N1 C1 C3 121.7(6)
C2 C1 C3 120.6(7)
N4 C4 C2 177.7(8)

loop_
_geom_bond_atom_site_label_1
_geom_bond_atom_site_label_2
_geom_bond_distance
Te1 N1 2.022(6)
Te1 N2 2.035(6)
N1 C1 1.300(9)
C3 N3 1.149(10)
C3 C1 1.452(10)
N2 C2 1.306(9)
C2 C1 1.443(8)
C2 C4 1.450(10)
C4 N4 1.151(10)
